data_1503477
loop_
_publ_author_name
'Jierry, Lo\"ic'
'Harthong, Steven'
'Aronica, Christophe'
'Mulatier, Jean-Christophe'
'Guy, Laure'
'Guy, St\'ephan'

_publ_section_title
;
 Efficient dibenzo[c]acridine helicene-like synthesis and resolution:
 scaleup, structural control, and high chiroptical properties.
;
_journal_issue 1
_journal_name_full 'Organic letters'
_journal_page_first 288
_journal_page_last 291
_journal_paper_doi 10.1021/ol202799j
_journal_volume 14
_journal_year 2012
_chemical_formula_moiety 'C47 H32 N2 O2, C H2 Cl2'
_chemical_formula_sum 'C48 H34 Cl2 N2 O2'
_chemical_formula_weight 741.71
_space_group_IT_number 15
_symmetry_cell_setting monoclinic
_symmetry_space_group_name_Hall '-C 2yc'
_symmetry_space_group_name_H-M 'C 1 2/c 1'
_atom_sites_solution_hydrogens geom
_atom_sites_solution_primary direct
_cell_angle_alpha 90
_cell_angle_beta 124.556(5)
_cell_angle_gamma 90
_cell_formula_units_Z 8
_cell_length_a 34.248(5)
_cell_length_b 12.589(5)
_cell_length_c 20.845(5)
_cell_measurement_reflns_used 0
_cell_measurement_temperature 293
_cell_measurement_theta_max 0
_cell_measurement_theta_min 0
_cell_volume 7402(4)
_computing_cell_refinement 'USER DEFINED CELL REFINEMENT'
_computing_data_collection 'USER DEFINED DATA COLLECTION'
_computing_data_reduction 'USER DEFINED DATA REDUCTION'
_computing_molecular_graphics 'CAMERON (Watkin et al., 1996)'
_computing_publication_material 'CRYSTALS (Betteridge et al., 2003)'
_computing_structure_refinement 'CRYSTALS (Betteridge et al., 2003)'
_computing_structure_solution 'SHELXS 86 (Sheldrick, 1986)'
_diffrn_ambient_temperature 293
_diffrn_measured_fraction_theta_full 0.995
_diffrn_measured_fraction_theta_max 0.984
_diffrn_measurement_device Unknown
_diffrn_measurement_device_type Serial
_diffrn_measurement_method \w/2\q
_diffrn_radiation_monochromator graphite
_diffrn_radiation_type 'Mo K\a'
_diffrn_radiation_wavelength 0.71069
_diffrn_reflns_av_R_equivalents 0.056
_diffrn_reflns_limit_h_max 44
_diffrn_reflns_limit_h_min -44
_diffrn_reflns_limit_k_max 16
_diffrn_reflns_limit_k_min -15
_diffrn_reflns_limit_l_max 27
_diffrn_reflns_limit_l_min -27
_diffrn_reflns_number 16054
_diffrn_reflns_theta_full 27.050
_diffrn_reflns_theta_max 27.886
_diffrn_reflns_theta_min 2.666
_diffrn_standards_number 0
_exptl_absorpt_coefficient_mu 0.220
_exptl_absorpt_correction_T_max 1.0000
_exptl_absorpt_correction_T_min 1.0000
_exptl_absorpt_correction_type none
_exptl_crystal_colour cube
_exptl_crystal_density_diffrn 1.331
_exptl_crystal_density_method 'not measured'
_exptl_crystal_description white
_exptl_crystal_F_000 3088
_exptl_crystal_size_max 0.1
_exptl_crystal_size_mid 0.1
_exptl_crystal_size_min 0.1
_refine_diff_density_max 0.88
_refine_diff_density_min -1.02
_refine_ls_extinction_method None
_refine_ls_goodness_of_fit_ref 0.8814
_refine_ls_hydrogen_treatment noref
_refine_ls_matrix_type full
_refine_ls_number_parameters 487
_refine_ls_number_reflns 3967
_refine_ls_number_restraints 6
_refine_ls_R_factor_all 0.1569
_refine_ls_R_factor_gt 0.0902
_refine_ls_shift/su_max 0.000426
_refine_ls_structure_factor_coef F
_refine_ls_weighting_details
;
 Method, part 1, Chebychev polynomial, (Watkin, 1994, Prince, 1982) 
 [weight] = 1.0/[A~0~*T~0~(x)+A~1~*T~1~(x) ... +A~n-1~]*T~n-1~(x)] 
 where A~i~ are the Chebychev coefficients listed below and x= Fcalc/Fmax 
 Method = Robust Weighting (Prince, 1982) 
 W = [weight] * [1-(deltaF/6*sigmaF)^2^]^2^ 
 A~i~ are: 
 2.09 2.00 1.07 
;
_refine_ls_weighting_scheme calc
_refine_ls_wR_factor_all 0.1907
_refine_ls_wR_factor_gt 0.1070
_refine_ls_wR_factor_ref 0.0999
_reflns_limit_h_max 37
_reflns_limit_h_min -44
_reflns_limit_k_max 16
_reflns_limit_k_min 0
_reflns_limit_l_max 27
_reflns_limit_l_min 0
_reflns_number_gt 4573
_reflns_number_total 8691
_reflns_threshold_expression I>2.0\s(I)
_oxford_diffrn_Wilson_B_factor 0.00
_oxford_diffrn_Wilson_scale 0.00
_oxford_refine_ls_r_factor_ref 0.0817
_oxford_refine_ls_scale 0.1881(7)
_oxford_reflns_number_all 8671
_oxford_reflns_threshold_expression_ref I>3.0\s(I)
_cod_data_source_file ol202799j_si_004.cif
_cod_data_source_block 1
_cod_depositor_comments
;
The following automatic conversions were performed:

'_symmetry_cell_setting' value 'Monoclinic' changed to 'monoclinic'
according to /home/saulius/struct/CIF-dictionaries/cif_core.dic
dictionary named 'cif_core.dic' version 2.4.1 from 2010-06-29.

Automatic conversion script
Id: cif_fix_values 1715 2011-07-08 13:25:40Z adriana 

2017-03-17
Z value and formula fixed to values more according to usual
chemical conventions.                 miguel
;
_cod_original_formula_sum 'C96 H68 Cl4 N4 O4'
_cod_original_formula_weight 1483.43
_cod_original_formula_moiety 'C96 H68 Cl4 N4 O4'
_cod_original_formula_units_Z 4
_cod_original_sg_symbol_H-M 'C 1 2/c 1 '
_cod_database_code 1503477

loop_
_symmetry_equiv_pos_as_xyz
x,y,z
-x,-y,-z
x+1/2,y+1/2,z
-x+1/2,-y+1/2,-z
-x,y,-z+1/2
x,-y,z+1/2
-x+1/2,y+1/2,-z+1/2
x+1/2,-y+1/2,z+1/2

loop_
_atom_site_label
_atom_site_type_symbol
_atom_site_fract_x
_atom_site_fract_y
_atom_site_fract_z
_atom_site_U_iso_or_equiv
_atom_site_occupancy
_atom_site_adp_type
_atom_site_refinement_flags_adp
O1 O 0.88473(12) 0.4029(2) 0.6446(2) 0.0556 1.0000 Uani .
O2 O 0.88399(12) 0.2979(3) 0.73702(18) 0.0559 1.0000 Uani .
N3 N 0.90103(12) -0.0051(3) 0.6570(2) 0.0427 1.0000 Uani .
C1 C 0.93543(14) 0.1486(3) 0.6386(2) 0.0391 1.0000 Uani .
N5 N 0.84929(12) 0.1445(3) 0.4780(2) 0.0437 1.0000 Uani .
C6 C 0.82253(14) 0.0946(3) 0.4953(2) 0.0397 1.0000 Uani .
C7 C 0.79736(15) -0.0009(4) 0.4581(2) 0.0438 1.0000 Uani .
C8 C 0.94537(16) -0.1439(4) 0.6102(3) 0.0467 1.0000 Uani .
C9 C 0.80587(15) -0.0526(4) 0.4094(2) 0.0454 1.0000 Uani .
C10 C 0.83819(15) -0.0051(4) 0.3942(2) 0.0457 1.0000 Uani .
C11 C 0.95207(15) -0.0363(4) 0.6125(2) 0.0438 1.0000 Uani .
C12 C 0.90298(15) 0.2215(3) 0.6351(2) 0.0403 1.0000 Uani .
C13 C 0.77649(16) 0.1224(4) 0.5522(3) 0.0482 1.0000 Uani .
C14 C 0.85578(15) 0.1975(3) 0.6207(2) 0.0417 1.0000 Uani .
C15 C 0.92838(14) 0.0312(3) 0.6359(2) 0.0405 1.0000 Uani .
C16 C 0.86035(17) -0.1502(4) 0.6684(3) 0.0505 1.0000 Uani .
C17 C 0.81868(15) 0.1410(3) 0.5573(2) 0.0430 1.0000 Uani .
C18 C 0.85738(14) 0.0960(4) 0.4283(2) 0.0437 1.0000 Uani .
C19 C 0.91591(17) 0.3292(4) 0.6455(3) 0.0483 1.0000 Uani .
C21 C 0.97664(15) 0.1860(4) 0.6466(3) 0.0462 1.0000 Uani .
C22 C 0.98453(16) 0.0154(4) 0.5944(3) 0.0503 1.0000 Uani .
C23 C 0.97063(19) -0.2194(4) 0.5895(3) 0.0563 1.0000 Uani .
C24 C 0.89228(16) -0.1119(3) 0.6511(2) 0.0436 1.0000 Uani .
C25 C 0.76086(17) -0.0382(4) 0.4723(3) 0.0538 1.0000 Uani .
C26 C 0.95572(18) 0.3654(4) 0.6526(3) 0.0538 1.0000 Uani .
C27 C 0.78206(17) -0.1551(4) 0.3705(3) 0.0543 1.0000 Uani .
C28 C 0.91396(16) -0.1849(4) 0.6287(2) 0.0445 1.0000 Uani .
C29 C 0.73874(16) 0.0573(4) 0.4848(3) 0.0562 1.0000 Uani .
C30 C 0.84773(17) 0.2385(4) 0.6746(3) 0.0491 1.0000 Uani .
C31 C 0.8703(2) -0.3281(4) 0.6383(3) 0.0631 1.0000 Uani .
C32 C 0.90168(19) -0.2945(4) 0.6227(3) 0.0563 1.0000 Uani .
C33 C 0.88132(18) -0.0012(5) 0.3345(3) 0.0597 1.0000 Uani .
C34 C 0.89847(17) 0.0999(5) 0.3647(3) 0.0602 1.0000 Uani .
C35 C 0.98563(17) 0.2940(4) 0.6521(3) 0.0537 1.0000 Uani .
C36 C 1.01102(16) 0.1073(4) 0.6494(3) 0.0543 1.0000 Uani .
C37 C 0.80623(19) 0.2225(4) 0.6689(3) 0.0567 1.0000 Uani .
C38 C 0.88668(19) 0.4019(4) 0.7140(3) 0.0604 1.0000 Uani .
C39 C 0.85171(17) -0.0529(4) 0.3480(3) 0.0530 1.0000 Uani .
C40 C 0.88741(16) 0.1476(4) 0.4117(3) 0.0516 1.0000 Uani .
C41 C 0.7886(2) -0.2443(5) 0.4137(4) 0.0697 1.0000 Uani .
C42 C 0.8498(2) -0.2557(4) 0.6626(3) 0.0632 1.0000 Uani .
C43 C 0.77099(18) 0.1631(4) 0.6083(3) 0.0586 1.0000 Uani .
C44 C 0.7519(2) -0.1609(5) 0.2896(3) 0.0744 1.0000 Uani .
C45 C 0.9563(3) -0.2273(5) 0.5134(4) 0.0829 1.0000 Uani .
C46 C 1.0080(2) -0.2786(5) 0.6459(4) 0.0759 1.0000 Uani .
C48 C 0.7656(3) -0.3396(5) 0.3760(6) 0.0927 1.0000 Uani .
C49 C 0.7359(3) -0.3419(7) 0.2948(6) 0.1035 1.0000 Uani .
C50 C 1.0311(3) -0.3470(6) 0.6258(7) 0.1091 1.0000 Uani .
C51 C 0.9791(4) -0.2987(7) 0.4932(6) 0.1157 1.0000 Uani .
C52 C 0.7296(3) -0.2540(7) 0.2531(4) 0.0939 1.0000 Uani .
C54 C 1.0166(4) -0.3574(6) 0.5501(8) 0.1141 1.0000 Uani .
Cl3 Cl 0.13963(16) 0.4319(5) 0.0436(3) 0.2252 1.0000 Uani U
Cl4 Cl 0.13901(19) 0.5415(6) 0.1557(3) 0.2935 1.0000 Uani U
C4 C 0.1187(5) 0.5356(11) 0.0534(10) 0.1844 1.0000 Uani .
H161 H 0.8461 -0.1012 0.6837 0.0649 1.0000 Uiso .
H221 H 1.0068 -0.0361 0.5982 0.0644 1.0000 Uiso .
H222 H 0.9647 0.0432 0.5410 0.0646 1.0000 Uiso .
H251 H 0.7762 -0.0843 0.5187 0.0684 1.0000 Uiso .
H252 H 0.7364 -0.0795 0.4273 0.0684 1.0000 Uiso .
H261 H 0.9624 0.4399 0.6584 0.0627 1.0000 Uiso .
H291 H 0.7232 0.1018 0.4372 0.0719 1.0000 Uiso .
H292 H 0.7144 0.0359 0.4934 0.0715 1.0000 Uiso .
H311 H 0.8620 -0.4013 0.6329 0.0797 1.0000 Uiso .
H321 H 0.9165 -0.3449 0.6084 0.0698 1.0000 Uiso .
H331 H 0.8903 -0.0354 0.3037 0.0755 1.0000 Uiso .
H341 H 0.9188 0.1352 0.3539 0.0732 1.0000 Uiso .
H351 H 1.0135 0.3202 0.6558 0.0637 1.0000 Uiso .
H361 H 1.0312 0.1410 0.6363 0.0677 1.0000 Uiso .
H362 H 1.0321 0.0809 0.7033 0.0675 1.0000 Uiso .
H371 H 0.8021 0.2516 0.7058 0.0727 1.0000 Uiso .
H381 H 0.9164 0.4345 0.7569 0.0740 1.0000 Uiso .
H382 H 0.8602 0.4453 0.7063 0.0747 1.0000 Uiso .
H391 H 0.8402 -0.1212 0.3261 0.0636 1.0000 Uiso .
H401 H 0.8997 0.2164 0.4341 0.0638 1.0000 Uiso .
H411 H 0.8090 -0.2414 0.4696 0.0905 1.0000 Uiso .
H421 H 0.8281 -0.2804 0.6748 0.0813 1.0000 Uiso .
H431 H 0.7423 0.1504 0.6044 0.0758 1.0000 Uiso .
H441 H 0.7464 -0.0985 0.2593 0.0937 1.0000 Uiso .
H451 H 0.9305 -0.1836 0.4743 0.1104 1.0000 Uiso .
H461 H 1.0179 -0.2722 0.6989 0.0958 1.0000 Uiso .
H481 H 0.7701 -0.4015 0.4055 0.1274 1.0000 Uiso .
H491 H 0.7200 -0.4057 0.2690 0.1350 1.0000 Uiso .
H501 H 1.0575 -0.3870 0.6667 0.1403 1.0000 Uiso .
H511 H 0.9676 -0.3077 0.4395 0.1641 1.0000 Uiso .
H521 H 0.7089 -0.2567 0.1972 0.1201 1.0000 Uiso .
H541 H 1.0333 -0.4038 0.5387 0.1691 1.0000 Uiso .
H41 H 0.1301 0.5993 0.0419 0.2581 1.0000 Uiso .
H42 H 0.0838 0.5365 0.0198 0.2580 1.0000 Uiso .

loop_
_atom_site_aniso_label
_atom_site_aniso_U_11
_atom_site_aniso_U_22
_atom_site_aniso_U_33
_atom_site_aniso_U_23
_atom_site_aniso_U_13
_atom_site_aniso_U_12
O1 0.066(2) 0.0358(17) 0.061(2) 0.0010(14) 0.0338(18) 0.0098(15)
O2 0.069(2) 0.0454(19) 0.0492(18) -0.0025(14) 0.0314(17) 0.0092(16)
N3 0.0461(19) 0.035(2) 0.048(2) -0.0001(16) 0.0276(17) 0.0031(16)
C1 0.040(2) 0.032(2) 0.041(2) -0.0015(17) 0.0200(19) -0.0001(18)
N5 0.0402(18) 0.046(2) 0.0421(19) 0.0031(16) 0.0219(16) -0.0029(16)
C6 0.035(2) 0.042(2) 0.037(2) 0.0019(18) 0.0170(18) 0.0010(18)
C7 0.039(2) 0.050(3) 0.036(2) 0.001(2) 0.0181(18) -0.004(2)
C8 0.053(3) 0.042(3) 0.046(2) 0.005(2) 0.029(2) 0.011(2)
C9 0.040(2) 0.051(3) 0.037(2) 0.000(2) 0.0162(19) -0.007(2)
C10 0.040(2) 0.054(3) 0.038(2) 0.005(2) 0.0198(19) 0.000(2)
C11 0.042(2) 0.043(3) 0.044(2) 0.0027(19) 0.023(2) 0.0069(19)
C12 0.044(2) 0.035(2) 0.038(2) 0.0002(17) 0.0211(19) 0.0011(18)
C13 0.046(2) 0.045(3) 0.058(3) 0.008(2) 0.033(2) 0.005(2)
C14 0.045(2) 0.034(2) 0.047(2) 0.0040(18) 0.026(2) 0.0027(18)
C15 0.039(2) 0.036(2) 0.042(2) 0.0015(18) 0.0200(19) 0.0056(18)
C16 0.061(3) 0.042(3) 0.056(3) 0.000(2) 0.038(2) 0.000(2)
C17 0.044(2) 0.040(2) 0.043(2) 0.0031(19) 0.023(2) 0.0037(19)
C18 0.034(2) 0.051(3) 0.040(2) 0.007(2) 0.0178(19) -0.0007(19)
C19 0.053(3) 0.037(3) 0.051(3) -0.001(2) 0.027(2) 0.003(2)
C21 0.043(2) 0.044(3) 0.045(2) -0.001(2) 0.021(2) -0.001(2)
C22 0.052(2) 0.046(3) 0.060(3) 0.005(2) 0.035(2) 0.007(2)
C23 0.068(3) 0.038(3) 0.076(3) 0.001(2) 0.049(3) 0.005(2)
C24 0.051(2) 0.039(3) 0.038(2) 0.0018(18) 0.023(2) 0.006(2)
C25 0.047(2) 0.061(3) 0.054(3) -0.004(2) 0.029(2) -0.013(2)
C26 0.060(3) 0.037(2) 0.057(3) -0.006(2) 0.028(2) -0.007(2)
C27 0.056(3) 0.055(3) 0.057(3) -0.010(2) 0.035(2) -0.014(2)
C28 0.052(2) 0.036(2) 0.044(2) 0.0016(19) 0.026(2) 0.002(2)
C29 0.042(2) 0.065(3) 0.061(3) 0.002(2) 0.029(2) -0.004(2)
C30 0.059(3) 0.039(2) 0.049(3) 0.004(2) 0.031(2) 0.009(2)
C31 0.085(4) 0.032(3) 0.081(4) 0.002(2) 0.052(3) -0.004(2)
C32 0.069(3) 0.038(3) 0.069(3) 0.000(2) 0.043(3) 0.004(2)
C33 0.054(3) 0.079(4) 0.054(3) 0.002(3) 0.035(2) 0.007(3)
C34 0.049(3) 0.076(4) 0.060(3) 0.014(3) 0.034(2) 0.003(3)
C35 0.052(3) 0.049(3) 0.056(3) -0.003(2) 0.028(2) -0.009(2)
C36 0.039(2) 0.058(3) 0.063(3) 0.004(2) 0.027(2) 0.003(2)
C37 0.070(3) 0.055(3) 0.060(3) 0.005(2) 0.046(3) 0.013(3)
C38 0.075(3) 0.038(3) 0.065(3) -0.001(2) 0.038(3) 0.011(2)
C39 0.052(3) 0.055(3) 0.046(3) -0.002(2) 0.024(2) -0.004(2)
C40 0.048(2) 0.055(3) 0.052(3) 0.004(2) 0.028(2) -0.005(2)
C41 0.072(3) 0.056(3) 0.083(4) -0.002(3) 0.045(3) -0.003(3)
C42 0.080(4) 0.047(3) 0.077(4) 0.004(3) 0.053(3) -0.004(3)
C43 0.059(3) 0.059(3) 0.073(3) 0.006(3) 0.047(3) 0.004(3)
C44 0.072(4) 0.095(5) 0.051(3) -0.018(3) 0.032(3) -0.034(3)
C45 0.119(5) 0.068(4) 0.089(4) -0.001(3) 0.076(4) 0.020(4)
C46 0.073(4) 0.057(3) 0.101(5) 0.007(3) 0.051(4) 0.019(3)
C48 0.105(5) 0.049(4) 0.156(8) -0.016(4) 0.094(6) -0.013(3)
C49 0.096(5) 0.103(6) 0.146(7) -0.079(6) 0.089(6) -0.056(5)
C50 0.099(5) 0.064(4) 0.180(9) 0.003(5) 0.088(6) 0.025(4)
C51 0.174(9) 0.084(5) 0.158(8) -0.017(5) 0.135(8) 0.007(6)
C52 0.099(5) 0.107(6) 0.086(5) -0.046(4) 0.058(4) -0.056(5)
C54 0.151(8) 0.056(4) 0.208(11) -0.018(6) 0.145(9) 0.001(5)
Cl3 0.196(3) 0.325(6) 0.190(3) -0.124(4) 0.131(3) -0.095(4)
Cl4 0.253(4) 0.485(8) 0.221(4) -0.170(4) 0.182(4) -0.105(5)
C4 0.206(12) 0.164(11) 0.302(17) 0.104(11) 0.215(13) 0.080(9)

loop_
_atom_type_symbol
_atom_type_scat_dispersion_real
_atom_type_scat_dispersion_imag
_atom_type_scat_Cromer_Mann_a1
_atom_type_scat_Cromer_Mann_b1
_atom_type_scat_Cromer_Mann_a2
_atom_type_scat_Cromer_Mann_b2
_atom_type_scat_Cromer_Mann_a3
_atom_type_scat_Cromer_Mann_b3
_atom_type_scat_Cromer_Mann_a4
_atom_type_scat_Cromer_Mann_b4
_atom_type_scat_Cromer_Mann_c
_atom_type_scat_source
C 0.0033 0.0016 2.3100 20.8439 1.0200 10.2075 1.5886 0.5687 0.8650 51.6512 0.2156 'International Tables Vol C 4.2.6.8 and 6.1.1.4'
H 0.0000 0.0000 0.4930 10.5109 0.3229 26.1257 0.1402 3.1424 0.0408 57.7998 0.0030 'International Tables Vol C 4.2.6.8 and 6.1.1.4'
N 0.0061 0.0033 12.2126 0.0057 3.1322 9.8933 2.0125 28.9975 1.1663 0.5826 -11.5290 'International Tables Vol C 4.2.6.8 and 6.1.1.4'
O 0.0106 0.0060 3.0485 13.2771 2.2868 5.7011 1.5463 0.3239 0.8670 32.9089 0.2508 'International Tables Vol C 4.2.6.8 and 6.1.1.4'
Cl 0.1484 0.1585 11.4604 0.0104 7.1964 1.1662 6.2556 18.5194 1.6455 47.7784 -9.5574 'International Tables Vol C 4.2.6.8 and 6.1.1.4'

loop_
_geom_angle_atom_site_label_1
_geom_angle_atom_site_label_2
_geom_angle_atom_site_label_3
_geom_angle
_geom_angle_publ_flag
C19 O1 C38 112.7(4) yes
C30 O2 C38 111.9(4) yes
C15 N3 C24 118.1(4) yes
C12 C1 C15 122.4(4) yes
C12 C1 C21 119.8(4) yes
C15 C1 C21 117.8(4) yes
C6 N5 C18 118.0(4) yes
N5 C6 C7 123.5(4) yes
N5 C6 C17 117.9(4) yes
C7 C6 C17 118.6(4) yes
C6 C7 C9 119.2(4) yes
C6 C7 C25 117.8(4) yes
C9 C7 C25 123.0(4) yes
C11 C8 C23 121.5(4) yes
C11 C8 C28 119.0(4) yes
C23 C8 C28 119.5(4) yes
C7 C9 C10 118.6(4) yes
C7 C9 C27 122.1(4) yes
C10 C9 C27 119.3(4) yes
C9 C10 C18 117.1(4) yes
C9 C10 C39 124.1(4) yes
C18 C10 C39 118.8(4) yes
C8 C11 C15 118.7(4) yes
C8 C11 C22 123.4(4) yes
C15 C11 C22 117.8(4) yes
C1 C12 C14 127.4(4) yes
C1 C12 C19 116.7(4) yes
C14 C12 C19 115.8(4) yes
C17 C13 C29 117.7(4) yes
C17 C13 C43 120.0(5) yes
C29 C13 C43 122.3(4) yes
C12 C14 C17 126.1(4) yes
C12 C14 C30 116.5(4) yes
C17 C14 C30 117.3(4) yes
C1 C15 C11 119.2(4) yes
C1 C15 N3 117.4(4) yes
C11 C15 N3 123.4(4) yes
C24 C16 C42 120.8(4) yes
C24 C16 H161 119.0 no
C42 C16 H161 120.2 no
C6 C17 C13 117.4(4) yes
C6 C17 C14 122.5(4) yes
C13 C17 C14 120.0(4) yes
C10 C18 N5 123.1(4) yes
C10 C18 C40 118.8(4) yes
N5 C18 C40 118.1(4) yes
O1 C19 C12 117.7(4) yes
O1 C19 C26 119.0(4) yes
C12 C19 C26 123.3(4) yes
C1 C21 C35 120.0(4) yes
C1 C21 C36 119.5(4) yes
C35 C21 C36 120.5(4) yes
C11 C22 C36 110.5(4) yes
C11 C22 H221 110.4 no
C36 C22 H221 110.0 no
C11 C22 H222 107.6 no
C36 C22 H222 108.5 no
H221 C22 H222 109.7 no
C8 C23 C45 119.4(5) yes
C8 C23 C46 120.5(5) yes
C45 C23 C46 120.2(5) yes
C16 C24 N3 118.2(4) yes
C16 C24 C28 119.2(4) yes
N3 C24 C28 122.6(4) yes
C7 C25 C29 109.6(4) yes
C7 C25 H251 109.7 no
C29 C25 H251 109.6 no
C7 C25 H252 109.3 no
C29 C25 H252 110.2 no
H251 C25 H252 108.5 no
C19 C26 C35 119.1(4) yes
C19 C26 H261 119.5 no
C35 C26 H261 121.4 no
C9 C27 C41 120.9(5) yes
C9 C27 C44 120.2(5) yes
C41 C27 C44 118.9(5) yes
C8 C28 C24 118.0(4) yes
C8 C28 C32 123.7(4) yes
C24 C28 C32 118.2(4) yes
C25 C29 C13 110.1(4) yes
C25 C29 H291 108.2 no
C13 C29 H291 108.5 no
C25 C29 H292 111.7 no
C13 C29 H292 110.4 no
H291 C29 H292 107.8 no
O2 C30 C14 117.9(4) yes
O2 C30 C37 119.2(4) yes
C14 C30 C37 122.9(5) yes
C32 C31 C42 120.7(5) yes
C32 C31 H311 119.8 no
C42 C31 H311 119.6 no
C28 C32 C31 121.0(4) yes
C28 C32 H321 119.0 no
C31 C32 H321 120.0 no
C34 C33 C39 121.1(5) yes
C34 C33 H331 120.1 no
C39 C33 H331 118.8 no
C33 C34 C40 120.4(4) yes
C33 C34 H341 119.7 no
C40 C34 H341 119.9 no
C21 C35 C26 120.9(4) yes
C21 C35 H351 120.2 no
C26 C35 H351 118.9 no
C21 C36 C22 110.6(4) yes
C21 C36 H361 111.4 no
C22 C36 H361 109.7 no
C21 C36 H362 108.3 no
C22 C36 H362 110.0 no
H361 C36 H362 106.8 no
C30 C37 C43 119.2(4) yes
C30 C37 H371 120.3 no
C43 C37 H371 120.5 no
O2 C38 O1 112.4(4) yes
O2 C38 H381 108.0 no
O1 C38 H381 110.6 no
O2 C38 H382 109.6 no
O1 C38 H382 108.9 no
H381 C38 H382 107.3 no
C10 C39 C33 120.4(5) yes
C10 C39 H391 120.3 no
C33 C39 H391 119.3 no
C18 C40 C34 120.4(5) yes
C18 C40 H401 118.2 no
C34 C40 H401 121.3 no
C27 C41 C48 119.9(6) yes
C27 C41 H411 120.0 no
C48 C41 H411 120.2 no
C31 C42 C16 120.0(5) yes
C31 C42 H421 120.2 no
C16 C42 H421 119.8 no
C13 C43 C37 120.6(4) yes
C13 C43 H431 119.6 no
C37 C43 H431 119.8 no
C27 C44 C52 121.0(6) yes
C27 C44 H441 119.2 no
C52 C44 H441 119.8 no
C23 C45 C51 119.9(7) yes
C23 C45 H451 119.5 no
C51 C45 H451 120.6 no
C23 C46 C50 119.7(7) yes
C23 C46 H461 119.6 no
C50 C46 H461 120.8 no
C41 C48 C49 119.3(7) yes
C41 C48 H481 120.2 no
C49 C48 H481 120.5 no
C48 C49 C52 120.4(6) yes
C48 C49 H491 119.6 no
C52 C49 H491 120.0 no
C46 C50 C54 120.9(8) yes
C46 C50 H501 118.0 no
C54 C50 H501 121.2 no
C45 C51 C54 119.5(8) yes
C45 C51 H511 119.7 no
C54 C51 H511 120.7 no
C44 C52 C49 120.6(6) yes
C44 C52 H521 119.9 no
C49 C52 H521 119.5 no
C51 C54 C50 119.9(7) yes
C51 C54 H541 121.5 no
C50 C54 H541 118.6 no
Cl4 C4 Cl3 106.8(7) yes
Cl4 C4 H41 108.1 no
Cl3 C4 H41 112.3 no
Cl4 C4 H42 109.4 no
Cl3 C4 H42 112.3 no
H41 C4 H42 108.0 no

loop_
_geom_bond_atom_site_label_1
_geom_bond_atom_site_label_2
_geom_bond_distance
_geom_bond_publ_flag
O1 C19 1.407(6) yes
O1 C38 1.410(6) yes
O2 C30 1.400(6) yes
O2 C38 1.416(6) yes
N3 C15 1.321(5) yes
N3 C24 1.368(6) yes
C1 C12 1.411(6) yes
C1 C15 1.493(6) yes
C1 C21 1.405(6) yes
N5 C6 1.320(5) yes
N5 C18 1.358(6) yes
C6 C7 1.426(6) yes
C6 C17 1.491(6) yes
C7 C9 1.369(6) yes
C7 C25 1.513(6) yes
C8 C11 1.369(7) yes
C8 C23 1.505(6) yes
C8 C28 1.430(6) yes
C9 C10 1.443(6) yes
C9 C27 1.495(7) yes
C10 C18 1.425(6) yes
C10 C39 1.417(7) yes
C11 C15 1.439(6) yes
C11 C22 1.509(6) yes
C12 C14 1.498(6) yes
C12 C19 1.403(6) yes
C13 C17 1.406(6) yes
C13 C29 1.502(7) yes
C13 C43 1.386(7) yes
C14 C17 1.401(6) yes
C14 C30 1.399(6) yes
C16 C24 1.417(6) yes
C16 C42 1.364(7) yes
C16 H161 0.948 no
C18 C40 1.415(6) yes
C19 C26 1.364(7) yes
C21 C35 1.385(7) yes
C21 C36 1.515(7) yes
C22 C36 1.514(7) yes
C22 H221 0.970 no
C22 H222 0.984 no
C23 C45 1.371(8) yes
C23 C46 1.367(8) yes
C24 C28 1.415(6) yes
C25 C29 1.521(8) yes
C25 H251 0.987 no
C25 H252 0.978 no
C26 C35 1.367(7) yes
C26 H261 0.956 no
C27 C41 1.377(8) yes
C27 C44 1.394(7) yes
C28 C32 1.427(7) yes
C29 H291 0.991 no
C29 H292 0.985 no
C30 C37 1.372(7) yes
C31 C32 1.355(7) yes
C31 C42 1.408(8) yes
C31 H311 0.952 no
C32 H321 0.959 no
C33 C34 1.393(8) yes
C33 C39 1.361(7) yes
C33 H331 0.957 no
C34 C40 1.373(7) yes
C34 H341 0.955 no
C35 H351 0.973 no
C36 H361 0.973 no
C36 H362 0.987 no
C37 C43 1.372(8) yes
C37 H371 0.931 no
C38 H381 0.986 no
C38 H382 0.991 no
C39 H391 0.948 no
C40 H401 0.961 no
C41 C48 1.405(9) yes
C41 H411 0.961 no
C42 H421 0.963 no
C43 H431 0.952 no
C44 C52 1.370(9) yes
C44 H441 0.957 no
C45 C51 1.405(9) yes
C45 H451 0.964 no
C46 C50 1.386(10) yes
C46 H461 0.957 no
C48 C49 1.395(12) yes
C48 H481 0.951 no
C49 C52 1.346(12) yes
C49 H491 0.949 no
C50 C54 1.366(13) yes
C50 H501 0.960 no
C51 C54 1.369(14) yes
C51 H511 0.959 no
C52 H521 0.960 no
C54 H541 0.939 no
Cl3 C4 1.557(13) yes
Cl4 C4 1.832(16) yes
C4 H41 0.979 no
C4 H42 0.987 no

loop_
_geom_hbond_atom_site_label_D
_geom_hbond_atom_site_label_H
_geom_hbond_atom_site_label_A
_geom_hbond_site_symmetry_A
_geom_hbond_angle_DHA
_geom_hbond_distance_DH
_geom_hbond_distance_HA
_geom_hbond_distance_DA
_geom_hbond_publ_flag
C31 H311 O1 1_545 150 0.95 2.55 3.415(9) yes
